data_4504655
loop_
_publ_author_name
'Hulme, Ashley T.'
'Tocher, Derek A.'

_publ_section_title
;
 The Discovery of New Crystal Forms of 5-Fluorocytosine Consistent with
 the Results of Computational Crystal Structure Prediction
;
_journal_coden_ASTM CGDEFU
_journal_issue 2
_journal_name_full 'Crystal Growth & Design'
_journal_page_first 481
_journal_page_last 487
_journal_paper_doi 10.1021/cg050398g
_journal_volume 6
_journal_year 2006
_chemical_formula_moiety 'C4 H4 F N3 O, H2 O'
_chemical_formula_sum 'C4 H6 F N3 O2'
_chemical_formula_weight 147.12
_chemical_name_systematic
;
5-fluorocytosine monohydrate
;
_space_group_IT_number 14
_symmetry_cell_setting monoclinic
_symmetry_space_group_name_Hall '-P 2ybc'
_symmetry_space_group_name_H-M 'P 1 21/c 1'
_atom_sites_solution_hydrogens difmap
_atom_sites_solution_primary direct
_atom_sites_solution_secondary difmap
_audit_creation_method SHELXL-97
_cell_angle_alpha 90.00
_cell_angle_beta 98.608(2)
_cell_angle_gamma 90.00
_cell_formula_units_Z 8
_cell_length_a 7.3871(6)
_cell_length_b 9.3940(8)
_cell_length_c 17.5787(15)
_cell_measurement_reflns_used 2279
_cell_measurement_temperature 150(2)
_cell_measurement_theta_max 27.921
_cell_measurement_theta_min 2.3435
_cell_volume 1206.12(18)
_computing_cell_refinement 'Bruker SAINT'
_computing_data_collection 'Bruker SMART'
_computing_data_reduction 'Bruker SAINT'
_computing_structure_refinement 'SHELXL-97 (Sheldrick, 1997)'
_computing_structure_solution 'SHELXS-97 (Sheldrick, 1997)'
_diffrn_ambient_temperature 150(2)
_diffrn_measured_fraction_theta_full 0.999
_diffrn_measured_fraction_theta_max 0.962
_diffrn_measurement_device_type 'Bruker SMART APEX diffractometer'
_diffrn_measurement_method '\w rotation with narrow frames'
_diffrn_radiation_monochromator graphite
_diffrn_radiation_source 'fine-focus sealed tube'
_diffrn_radiation_type MoK\a
_diffrn_radiation_wavelength 0.71073
_diffrn_reflns_av_R_equivalents 0.0268
_diffrn_reflns_av_sigmaI/netI 0.0270
_diffrn_reflns_limit_h_max 9
_diffrn_reflns_limit_h_min -9
_diffrn_reflns_limit_k_max 12
_diffrn_reflns_limit_k_min -12
_diffrn_reflns_limit_l_max 22
_diffrn_reflns_limit_l_min -23
_diffrn_reflns_number 10415
_diffrn_reflns_theta_full 26.00
_diffrn_reflns_theta_max 28.28
_diffrn_reflns_theta_min 2.34
_diffrn_standards_decay_% 0
_diffrn_standards_number 0
_exptl_absorpt_coefficient_mu 0.149
_exptl_absorpt_correction_T_max 0.9829
_exptl_absorpt_correction_T_min 0.9692
_exptl_absorpt_correction_type multi-scan
_exptl_absorpt_process_details 'SADABS (Sheldrick, 1996)'
_exptl_crystal_colour colourless
_exptl_crystal_density_diffrn 1.620
_exptl_crystal_density_method 'not measured'
_exptl_crystal_description block
_exptl_crystal_F_000 608
_exptl_crystal_size_max 0.21
_exptl_crystal_size_mid 0.18
_exptl_crystal_size_min 0.12
_refine_diff_density_max 0.380
_refine_diff_density_min -0.248
_refine_diff_density_rms 0.059
_refine_ls_extinction_method none
_refine_ls_goodness_of_fit_ref 1.080
_refine_ls_hydrogen_treatment refall
_refine_ls_matrix_type full
_refine_ls_number_parameters 229
_refine_ls_number_reflns 2876
_refine_ls_number_restraints 0
_refine_ls_restrained_S_all 1.080
_refine_ls_R_factor_all 0.0590
_refine_ls_R_factor_gt 0.0456
_refine_ls_shift/su_max 0.001
_refine_ls_shift/su_mean 0.000
_refine_ls_structure_factor_coef Fsqd
_refine_ls_weighting_details 'calc w=1/[\s^2^(Fo^2^)+(0.0600P)^2^+0.1785P] where P=(Fo^2^+2Fc^2^)/3'
_refine_ls_weighting_scheme calc
_refine_ls_wR_factor_gt 0.1112
_refine_ls_wR_factor_ref 0.1201
_reflns_number_gt 2317
_reflns_number_total 2876
_reflns_threshold_expression I>2\s(I)
_cod_data_source_file cg050398gsi20050809_092723.cif
_cod_data_source_block str0225
_cod_original_sg_symbol_Hall -P2ybc
_cod_original_sg_symbol_H-M P21/c
_cod_database_code 4504655

loop_
_symmetry_equiv_pos_as_xyz
'x, y, z'
'-x, y+1/2, -z+1/2'
'-x, -y, -z'
'x, -y-1/2, z-1/2'

loop_
_atom_site_label
_atom_site_type_symbol
_atom_site_fract_x
_atom_site_fract_y
_atom_site_fract_z
_atom_site_U_iso_or_equiv
_atom_site_adp_type
_atom_site_occupancy
_atom_site_symmetry_multiplicity
_atom_site_calc_flag
F5 F 0.60236(13) 0.06103(9) 0.94351(5) 0.0291(2) Uani 1 1 d
O2 O 0.16212(14) 0.07402(10) 0.67445(6) 0.0219(3) Uani 1 1 d
N1 N 0.32266(17) -0.05472(12) 0.77091(7) 0.0186(3) Uani 1 1 d
H1 H 0.272(2) -0.132(2) 0.7480(10) 0.031(5) Uiso 1 1 d
N3 N 0.31948(16) 0.19597(12) 0.77484(7) 0.0173(3) Uani 1 1 d
N4 N 0.48162(17) 0.31324(13) 0.87822(7) 0.0212(3) Uani 1 1 d
H2 H 0.436(3) 0.395(2) 0.8547(11) 0.040(5) Uiso 1 1 d
H3 H 0.547(3) 0.3074(19) 0.9227(12) 0.034(5) Uiso 1 1 d
C2 C 0.26563(19) 0.07264(14) 0.73773(8) 0.0170(3) Uani 1 1 d
C4 C 0.42960(18) 0.19261(14) 0.84226(8) 0.0171(3) Uani 1 1 d
C5 C 0.48975(19) 0.05930(15) 0.87569(8) 0.0189(3) Uani 1 1 d
C6 C 0.4343(2) -0.06195(15) 0.83964(9) 0.0208(3) Uani 1 1 d
H4 H 0.464(2) -0.152(2) 0.8599(10) 0.031(5) Uiso 1 1 d
F15 F -0.13572(12) 0.56830(9) 0.53736(5) 0.0264(2) Uani 1 1 d
O12 O 0.31661(14) 0.56929(10) 0.80360(6) 0.0212(3) Uani 1 1 d
N11 N 0.14486(17) 0.44500(12) 0.70839(7) 0.0186(3) Uani 1 1 d
H11 H 0.199(2) 0.364(2) 0.7323(10) 0.035(5) Uiso 1 1 d
N13 N 0.15450(16) 0.69585(12) 0.70580(7) 0.0173(3) Uani 1 1 d
N14 N -0.00814(18) 0.81781(13) 0.60460(7) 0.0220(3) Uani 1 1 d
H12 H 0.037(2) 0.899(2) 0.6286(10) 0.027(4) Uiso 1 1 d
H13 H -0.078(3) 0.8195(19) 0.5644(11) 0.034(5) Uiso 1 1 d
C12 C 0.20794(19) 0.57128(14) 0.74169(8) 0.0165(3) Uani 1 1 d
C14 C 0.04190(18) 0.69565(14) 0.63887(8) 0.0169(3) Uani 1 1 d
C15 C -0.02265(19) 0.56340(15) 0.60497(8) 0.0189(3) Uani 1 1 d
C16 C 0.0315(2) 0.44084(15) 0.63948(9) 0.0200(3) Uani 1 1 d
H14 H -0.003(2) 0.3522(19) 0.6194(9) 0.025(4) Uiso 1 1 d
O21 O 0.33202(18) 0.64067(14) 0.95541(8) 0.0365(3) Uani 1 1 d
H21 H 0.303(3) 0.633(2) 0.9126(13) 0.045(6) Uiso 1 1 d
H22 H 0.288(3) 0.564(2) 0.9765(13) 0.052(7) Uiso 1 1 d
O31 O 0.27358(19) 0.11309(14) 0.53318(7) 0.0326(3) Uani 1 1 d
H31 H 0.384(4) 0.127(2) 0.5365(12) 0.054(7) Uiso 1 1 d
H32 H 0.247(3) 0.105(2) 0.5744(13) 0.039(6) Uiso 1 1 d

loop_
_atom_site_aniso_label
_atom_site_aniso_U_11
_atom_site_aniso_U_22
_atom_site_aniso_U_33
_atom_site_aniso_U_23
_atom_site_aniso_U_13
_atom_site_aniso_U_12
F5 0.0280(5) 0.0306(5) 0.0241(5) 0.0053(4) -0.0109(4) -0.0004(4)
O2 0.0290(6) 0.0193(5) 0.0160(5) -0.0002(4) -0.0015(4) -0.0006(4)
N1 0.0225(6) 0.0128(6) 0.0203(6) -0.0006(4) 0.0025(5) -0.0005(5)
N3 0.0204(6) 0.0138(5) 0.0173(6) -0.0005(4) 0.0017(5) 0.0006(4)
N4 0.0243(7) 0.0201(6) 0.0176(6) -0.0025(5) -0.0026(5) 0.0005(5)
C2 0.0190(7) 0.0173(7) 0.0154(6) 0.0005(5) 0.0049(5) 0.0000(5)
C4 0.0159(6) 0.0189(7) 0.0171(7) 0.0004(5) 0.0050(5) 0.0003(5)
C5 0.0167(7) 0.0222(7) 0.0170(7) 0.0043(5) 0.0001(5) 0.0013(5)
C6 0.0208(7) 0.0175(7) 0.0241(8) 0.0055(5) 0.0034(6) 0.0021(5)
F15 0.0278(5) 0.0287(5) 0.0193(5) -0.0037(3) -0.0074(4) -0.0011(4)
O12 0.0245(5) 0.0193(5) 0.0180(5) 0.0000(4) -0.0029(4) 0.0017(4)
N11 0.0213(6) 0.0137(6) 0.0200(6) -0.0006(4) 0.0011(5) 0.0003(5)
N13 0.0194(6) 0.0141(6) 0.0175(6) -0.0003(4) 0.0002(5) -0.0006(4)
N14 0.0261(7) 0.0191(6) 0.0185(6) 0.0017(5) -0.0045(5) -0.0007(5)
C12 0.0173(7) 0.0159(6) 0.0167(7) -0.0011(5) 0.0041(5) -0.0005(5)
C14 0.0163(7) 0.0183(7) 0.0168(7) -0.0008(5) 0.0047(5) -0.0005(5)
C15 0.0168(7) 0.0231(7) 0.0157(7) -0.0031(5) -0.0007(5) -0.0016(5)
C16 0.0200(7) 0.0182(7) 0.0215(7) -0.0047(5) 0.0023(6) -0.0030(5)
O21 0.0508(8) 0.0352(7) 0.0224(7) -0.0069(5) 0.0014(6) -0.0126(6)
O31 0.0348(7) 0.0450(7) 0.0180(6) 0.0050(5) 0.0040(5) 0.0062(6)

loop_
_atom_type_symbol
_atom_type_description
_atom_type_scat_dispersion_real
_atom_type_scat_dispersion_imag
_atom_type_scat_source
C C 0.0033 0.0016 'International Tables Vol C Tables 4.2.6.8 and 6.1.1.4'
H H 0.0000 0.0000 'International Tables Vol C Tables 4.2.6.8 and 6.1.1.4'
N N 0.0061 0.0033 'International Tables Vol C Tables 4.2.6.8 and 6.1.1.4'
O O 0.0106 0.0060 'International Tables Vol C Tables 4.2.6.8 and 6.1.1.4'
F F 0.0171 0.0103 'International Tables Vol C Tables 4.2.6.8 and 6.1.1.4'

loop_
_geom_angle_atom_site_label_1
_geom_angle_atom_site_label_2
_geom_angle_atom_site_label_3
_geom_angle
C6 N1 C2 121.97(12)
C6 N1 H1 121.5(12)
C2 N1 H1 116.2(12)
C4 N3 C2 120.13(11)
C4 N4 H2 116.1(12)
C4 N4 H3 117.6(12)
H2 N4 H3 126.1(18)
O2 C2 N3 120.89(12)
O2 C2 N1 119.70(12)
N3 C2 N1 119.39(12)
N4 C4 N3 119.87(12)
N4 C4 C5 120.26(13)
N3 C4 C5 119.87(12)
C6 C5 F5 122.27(12)
C6 C5 C4 119.89(13)
F5 C5 C4 117.84(12)
C5 C6 N1 118.73(13)
C5 C6 H4 123.7(11)
N1 C6 H4 117.6(11)
C16 N11 C12 121.78(12)
C16 N11 H11 122.7(11)
C12 N11 H11 114.9(11)
C14 N13 C12 120.46(12)
C14 N14 H12 117.4(11)
C14 N14 H13 120.8(13)
H12 N14 H13 121.8(17)
O12 C12 N13 121.33(12)
O12 C12 N11 119.36(12)
N13 C12 N11 119.29(12)
N14 C14 N13 119.65(12)
N14 C14 C15 120.76(13)
N13 C14 C15 119.58(12)
C16 C15 F15 122.31(12)
C16 C15 C14 120.14(13)
F15 C15 C14 117.54(12)
C15 C16 N11 118.72(13)
C15 C16 H14 123.8(10)
N11 C16 H14 117.4(10)
H21 O21 H22 106(2)
H31 O31 H32 110(2)

loop_
_geom_bond_atom_site_label_1
_geom_bond_atom_site_label_2
_geom_bond_distance
F5 C5 1.3478(15)
O2 C2 1.2519(16)
N1 C6 1.3588(18)
N1 C2 1.3696(17)
N1 H1 0.884(19)
N3 C4 1.3337(17)
N3 C2 1.3596(17)
N4 C4 1.3261(18)
N4 H2 0.91(2)
N4 H3 0.86(2)
C4 C5 1.4258(19)
C5 C6 1.338(2)
C6 H4 0.933(19)
F15 C15 1.3473(15)
O12 C12 1.2521(16)
N11 C16 1.3662(18)
N11 C12 1.3731(17)
N11 H11 0.930(19)
N13 C14 1.3354(17)
N13 C12 1.3597(17)
N14 C14 1.3228(18)
N14 H12 0.912(19)
N14 H13 0.811(19)
C14 C15 1.4286(19)
C15 C16 1.334(2)
C16 H14 0.925(18)
O21 H21 0.75(2)
O21 H22 0.90(3)
O31 H31 0.82(3)
O31 H32 0.78(2)

loop_
_geom_hbond_atom_site_label_D
_geom_hbond_atom_site_label_H
_geom_hbond_atom_site_label_A
_geom_hbond_distance_DH
_geom_hbond_distance_HA
_geom_hbond_distance_DA
_geom_hbond_angle_DHA
_geom_hbond_site_symmetry_A
N1 H1 N13 0.884(19) 1.93(2) 2.8139(16) 175.3(17) 1_545
N4 H2 O12 0.91(2) 2.01(2) 2.9178(16) 175.6(18) .
N4 H3 O21 0.86(2) 2.25(2) 3.0709(18) 161.0(17) 3_667
N11 H11 N3 0.930(19) 1.91(2) 2.8373(16) 175.6(17) .
N14 H12 O2 0.912(19) 1.994(19) 2.9018(16) 172.9(16) 1_565
N14 H13 O31 0.811(19) 2.165(19) 2.9514(17) 163.4(17) 3_566
O21 H21 O12 0.75(2) 2.02(2) 2.7374(16) 158(2) .
O21 H22 O31 0.90(3) 1.95(2) 2.813(2) 162(2) 4_566
O31 H31 O21 0.82(3) 2.09(3) 2.902(2) 174(2) 2_646
O31 H32 O2 0.78(2) 1.98(2) 2.7553(17) 175(2) .

loop_
_geom_torsion_atom_site_label_1
_geom_torsion_atom_site_label_2
_geom_torsion_atom_site_label_3
_geom_torsion_atom_site_label_4
_geom_torsion
C4 N3 C2 O2 179.91(12)
C4 N3 C2 N1 1.2(2)
C6 N1 C2 O2 -179.72(13)
C6 N1 C2 N3 -1.0(2)
C2 N3 C4 N4 -179.97(13)
C2 N3 C4 C5 -0.5(2)
N4 C4 C5 C6 178.95(13)
N3 C4 C5 C6 -0.5(2)
N4 C4 C5 F5 -1.2(2)
N3 C4 C5 F5 179.36(11)
F5 C5 C6 N1 -179.13(12)
C4 C5 C6 N1 0.8(2)
C2 N1 C6 C5 0.0(2)
C14 N13 C12 O12 178.40(12)
C14 N13 C12 N11 0.0(2)
C16 N11 C12 O12 -177.56(13)
C16 N11 C12 N13 0.9(2)
C12 N13 C14 N14 -179.75(13)
C12 N13 C14 C15 0.0(2)
N14 C14 C15 C16 178.82(14)
N13 C14 C15 C16 -1.0(2)
N14 C14 C15 F15 -0.1(2)
N13 C14 C15 F15 -179.88(11)
F15 C15 C16 N11 -179.35(12)
C14 C15 C16 N11 1.8(2)
C12 N11 C16 C15 -1.8(2)
